data_7211841
loop_
_publ_author_name
'Labat, Ga\"el'
'Behrnd, Norwid-Rasmus'
'Couderc, Ga\"etan'
'Bonin, Michel'
'Tsuwi, Julius'
'Batagiannis, Athanasios'
'Berger, Ricarda'
'Bertoni, Mariana'
'Prodi-Schwab, Anna'
'Hulliger, J\"urg'

_publ_section_title
;
 Polymorphism, polar morphology and absolute structure determination of
 4-iodo-4&#x2032;-nitrobiphenyl (INBP)
;
_journal_issue 4
_journal_name_full CrystEngComm
_journal_page_first 1252
_journal_paper_doi 10.1039/b915469h
_journal_volume 12
_journal_year 2010
_chemical_formula_moiety 'C12 H8 I N O2'
_chemical_formula_sum 'C12 H8 I N O2'
_chemical_formula_weight 325.11
_chemical_name_systematic
;
?
;
_space_group_IT_number 13
_symmetry_cell_setting monoclinic
_symmetry_space_group_name_Hall '-P 2yc'
_symmetry_space_group_name_H-M 'P 1 2/c 1'
_atom_sites_solution_hydrogens geom
_atom_sites_solution_primary direct
_atom_sites_solution_secondary difmap
_audit_creation_method SHELXL-97
_cell_angle_alpha 90.00
_cell_angle_beta 112.074(18)
_cell_angle_gamma 90.00
_cell_formula_units_Z 4
_cell_length_a 10.405(3)
_cell_length_b 14.441(5)
_cell_length_c 8.194(2)
_cell_measurement_reflns_used 3101
_cell_measurement_temperature 293(2)
_cell_measurement_theta_max 21.99
_cell_measurement_theta_min 2.54
_cell_volume 1141.0(6)
_computing_cell_refinement 'SAINT (Bruker, 1997)'
_computing_data_collection 'SMART (Bruker, 1997)'
_computing_data_reduction 'SHELXTL (Bruker, 1997)'
_computing_molecular_graphics 'PLATON (Spek, 2003)'
_computing_publication_material SHELXL-97
_computing_structure_refinement 'SHELXL-97 (Sheldrick, 1997)'
_computing_structure_solution 'SHELXS-97 (Sheldrick, 1990)'
_diffrn_ambient_temperature 293(2)
_diffrn_measured_fraction_theta_full 0.998
_diffrn_measured_fraction_theta_max 0.998
_diffrn_measurement_device_type 'Bruker SMART 1K'
_diffrn_measurement_method 'omega scan method'
_diffrn_radiation_monochromator graphite
_diffrn_radiation_source 'fine-focus sealed tube'
_diffrn_radiation_type MoK\a
_diffrn_radiation_wavelength 0.71073
_diffrn_reflns_av_R_equivalents 0.0296
_diffrn_reflns_av_sigmaI/netI 0.0227
_diffrn_reflns_limit_h_max 12
_diffrn_reflns_limit_h_min -12
_diffrn_reflns_limit_k_max 18
_diffrn_reflns_limit_k_min -18
_diffrn_reflns_limit_l_max 10
_diffrn_reflns_limit_l_min -10
_diffrn_reflns_number 12315
_diffrn_reflns_theta_full 26.37
_diffrn_reflns_theta_max 26.37
_diffrn_reflns_theta_min 2.11
_diffrn_standards_decay_% 0
_diffrn_standards_interval_time 0
_diffrn_standards_number 0
_exptl_absorpt_coefficient_mu 2.788
_exptl_absorpt_correction_T_max 1
_exptl_absorpt_correction_T_min 0.758742
_exptl_absorpt_correction_type multi-scan
_exptl_absorpt_process_details 'refined from Sadabs (Bruker)'
_exptl_crystal_colour colourless
_exptl_crystal_density_diffrn 1.846
_exptl_crystal_density_method 'not measured'
_exptl_crystal_description rod
_exptl_crystal_F_000 592
_exptl_crystal_size_max 0.20
_exptl_crystal_size_mid 0.10
_exptl_crystal_size_min 0.08
_refine_diff_density_max 0.302
_refine_diff_density_min -0.214
_refine_diff_density_rms 0.055
_refine_ls_extinction_method none
_refine_ls_goodness_of_fit_ref 1.022
_refine_ls_hydrogen_treatment constr
_refine_ls_matrix_type full
_refine_ls_number_parameters 151
_refine_ls_number_reflns 2340
_refine_ls_number_restraints 0
_refine_ls_restrained_S_all 1.022
_refine_ls_R_factor_all 0.0535
_refine_ls_R_factor_gt 0.0281
_refine_ls_shift/su_max 0.000
_refine_ls_shift/su_mean 0.000
_refine_ls_structure_factor_coef Fsqd
_refine_ls_weighting_details 'calc w=1/[\s^2^(Fo^2^)+(0.0215P)^2^+0.3692P] where P=(Fo^2^+2Fc^2^)/3'
_refine_ls_weighting_scheme calc
_refine_ls_wR_factor_gt 0.0511
_refine_ls_wR_factor_ref 0.0576
_reflns_number_gt 1624
_reflns_number_total 2340
_reflns_threshold_expression I>2sigma(I)
_cod_data_source_file b915469h.txt
_cod_data_source_block CCDC724434
_cod_original_sg_symbol_H-M 'P 2/c'
_cod_database_code 7211841

loop_
_symmetry_equiv_pos_as_xyz
'x, y, z'
'-x, y, -z+1/2'
'-x, -y, -z'
'x, -y, z-1/2'

loop_
_atom_site_label
_atom_site_type_symbol
_atom_site_fract_x
_atom_site_fract_y
_atom_site_fract_z
_atom_site_U_iso_or_equiv
_atom_site_adp_type
_atom_site_occupancy
_atom_site_symmetry_multiplicity
_atom_site_calc_flag
_atom_site_refinement_flags
I1A I 0.5000 -0.02031(2) 0.2500 0.06917(13) Uani 1 2 d S
O1A O 0.3922(3) 0.75566(18) 0.1671(4) 0.0910(8) Uani 1 1 d .
N1A N 0.5000 0.7160(3) 0.2500 0.0661(11) Uani 1 2 d S
C4A C 0.5000 0.3194(3) 0.2500 0.0536(11) Uani 1 2 d S
C3A C 0.4077(3) 0.2683(2) 0.1099(4) 0.0659(9) Uani 1 1 d .
H3A H 0.3448 0.2999 0.0143 0.079 Uiso 1 1 calc R
C2A C 0.4067(4) 0.1729(2) 0.1086(4) 0.0665(9) Uani 1 1 d .
H2A H 0.3440 0.1408 0.0136 0.080 Uiso 1 1 calc R
C1A C 0.5000 0.1254(3) 0.2500 0.0577(12) Uani 1 2 d S
C14A C 0.5000 0.4223(3) 0.2500 0.0558(12) Uani 1 2 d S
C13A C 0.6209(3) 0.4723(2) 0.3367(5) 0.0722(10) Uani 1 1 d .
H13A H 0.7033 0.4408 0.3961 0.087 Uiso 1 1 calc R
C12A C 0.6209(4) 0.5680(2) 0.3363(5) 0.0726(10) Uani 1 1 d .
H12A H 0.7024 0.6007 0.3943 0.087 Uiso 1 1 calc R
C11A C 0.5000 0.6135(4) 0.2500 0.0622(12) Uani 1 2 d S
I2A I 1.0000 -0.35694(2) 0.2500 0.08179(15) Uani 1 2 d S
O2A O 1.1089(3) 0.41869(19) 0.2833(4) 0.1075(10) Uani 1 1 d .
N2A N 1.0000 0.3803(4) 0.2500 0.0788(13) Uani 1 2 d S
C24A C 1.0000 -0.0170(3) 0.2500 0.0556(12) Uani 1 2 d S
C23A C 1.0932(3) -0.0680(2) 0.1998(4) 0.0604(8) Uani 1 1 d .
H23A H 1.1568 -0.0367 0.1650 0.072 Uiso 1 1 calc R
C22A C 1.0934(3) -0.1636(2) 0.2003(4) 0.0655(9) Uani 1 1 d .
H22A H 1.1571 -0.1957 0.1670 0.079 Uiso 1 1 calc R
C21A C 1.0000 -0.2116(4) 0.2500 0.0629(13) Uani 1 2 d S
C34A C 1.0000 0.0847(3) 0.2500 0.0537(11) Uani 1 2 d S
C33A C 0.8791(4) 0.1354(2) 0.2200(4) 0.0658(9) Uani 1 1 d .
H33A H 0.7967 0.1037 0.1994 0.079 Uiso 1 1 calc R
C32A C 0.8773(4) 0.2308(3) 0.2198(4) 0.0682(9) Uani 1 1 d .
H32A H 0.7958 0.2635 0.1998 0.082 Uiso 1 1 calc R
C31A C 1.0000 0.2759(4) 0.2500 0.0639(13) Uani 1 2 d S

loop_
_atom_site_aniso_label
_atom_site_aniso_U_11
_atom_site_aniso_U_22
_atom_site_aniso_U_33
_atom_site_aniso_U_23
_atom_site_aniso_U_13
_atom_site_aniso_U_12
I1A 0.0807(3) 0.0621(2) 0.0729(2) 0.000 0.03817(19) 0.000
O1A 0.0744(19) 0.0670(17) 0.119(2) 0.0040(16) 0.0226(16) 0.0131(15)
N1A 0.066(3) 0.060(3) 0.074(3) 0.000 0.030(2) 0.000
C4A 0.048(3) 0.056(3) 0.058(3) 0.000 0.022(2) 0.000
C3A 0.062(2) 0.067(2) 0.058(2) -0.0008(17) 0.0109(17) 0.0043(18)
C2A 0.068(2) 0.065(2) 0.057(2) -0.0098(17) 0.0127(17) 0.0007(18)
C1A 0.057(3) 0.061(3) 0.058(3) 0.000 0.026(2) 0.000
C14A 0.050(3) 0.068(3) 0.047(2) 0.000 0.015(2) 0.000
C13A 0.046(2) 0.069(3) 0.086(3) 0.005(2) 0.0068(18) 0.0039(18)
C12A 0.053(2) 0.065(2) 0.089(3) -0.003(2) 0.0139(19) -0.0075(18)
C11A 0.057(3) 0.062(3) 0.068(3) 0.000 0.024(3) 0.000
I2A 0.0829(3) 0.0705(3) 0.0771(2) 0.000 0.01315(19) 0.000
O2A 0.101(2) 0.073(2) 0.133(3) 0.0008(17) 0.027(2) -0.0143(18)
N2A 0.074(4) 0.089(4) 0.063(3) 0.000 0.014(3) 0.000
C24A 0.050(3) 0.066(3) 0.045(2) 0.000 0.012(2) 0.000
C23A 0.0470(19) 0.078(2) 0.0580(19) 0.0049(17) 0.0222(16) -0.0002(17)
C22A 0.059(2) 0.073(2) 0.062(2) -0.0009(18) 0.0193(17) 0.0076(18)
C21A 0.051(3) 0.079(4) 0.047(3) 0.000 0.005(2) 0.000
C34A 0.049(3) 0.060(3) 0.047(2) 0.000 0.013(2) 0.000
C33A 0.054(2) 0.076(3) 0.064(2) -0.0032(18) 0.0192(17) -0.0032(18)
C32A 0.055(2) 0.076(3) 0.068(2) -0.0016(19) 0.0177(18) 0.0063(19)
C31A 0.069(4) 0.064(3) 0.049(3) 0.000 0.012(2) 0.000

loop_
_atom_type_symbol
_atom_type_description
_atom_type_scat_dispersion_real
_atom_type_scat_dispersion_imag
_atom_type_scat_source
C C 0.0033 0.0016 'International Tables Vol C Tables 4.2.6.8 and 6.1.1.4'
H H 0.0000 0.0000 'International Tables Vol C Tables 4.2.6.8 and 6.1.1.4'
I I -0.4742 1.8119 'International Tables Vol C Tables 4.2.6.8 and 6.1.1.4'
N N 0.0061 0.0033 'International Tables Vol C Tables 4.2.6.8 and 6.1.1.4'
O O 0.0106 0.0060 'International Tables Vol C Tables 4.2.6.8 and 6.1.1.4'

loop_
_geom_angle_atom_site_label_1
_geom_angle_atom_site_label_2
_geom_angle_atom_site_label_3
_geom_angle
_geom_angle_site_symmetry_1
_geom_angle_site_symmetry_3
O1A N1A O1A 123.8(5) 2_655 .
O1A N1A C11A 118.1(2) 2_655 .
O1A N1A C11A 118.1(2) . .
C3A C4A C3A 116.3(4) . 2_655
C3A C4A C14A 121.8(2) . .
C3A C4A C14A 121.8(2) 2_655 .
C2A C3A C4A 122.3(3) . .
C2A C3A H3A 118.8 . .
C4A C3A H3A 118.8 . .
C3A C2A C1A 119.3(3) . .
C3A C2A H2A 120.4 . .
C1A C2A H2A 120.4 . .
C2A C1A C2A 120.5(4) 2_655 .
C2A C1A I1A 119.8(2) 2_655 .
C2A C1A I1A 119.8(2) . .
C13A C14A C13A 117.5(4) 2_655 .
C13A C14A C4A 121.2(2) 2_655 .
C13A C14A C4A 121.2(2) . .
C12A C13A C14A 121.2(3) . .
C12A C13A H13A 119.4 . .
C14A C13A H13A 119.4 . .
C11A C12A C13A 119.0(3) . .
C11A C12A H12A 120.5 . .
C13A C12A H12A 120.5 . .
C12A C11A C12A 122.1(5) 2_655 .
C12A C11A N1A 118.9(2) 2_655 .
C12A C11A N1A 118.9(2) . .
O2A N2A O2A 124.8(6) . 2_755
O2A N2A C31A 117.6(3) . .
O2A N2A C31A 117.6(3) 2_755 .
C23A C24A C23A 116.3(4) 2_755 .
C23A C24A C34A 121.8(2) 2_755 .
C23A C24A C34A 121.8(2) . .
C22A C23A C24A 121.8(3) . .
C22A C23A H23A 119.1 . .
C24A C23A H23A 119.1 . .
C21A C22A C23A 120.3(4) . .
C21A C22A H22A 119.9 . .
C23A C22A H22A 119.9 . .
C22A C21A C22A 119.5(5) 2_755 .
C22A C21A I2A 120.3(2) 2_755 .
C22A C21A I2A 120.3(2) . .
C33A C34A C33A 116.7(4) 2_755 .
C33A C34A C24A 121.7(2) 2_755 .
C33A C34A C24A 121.7(2) . .
C32A C33A C34A 122.4(3) . .
C32A C33A H33A 118.8 . .
C34A C33A H33A 118.8 . .
C31A C32A C33A 117.6(4) . .
C31A C32A H32A 121.2 . .
C33A C32A H32A 121.2 . .
C32A C31A C32A 123.3(5) . 2_755
C32A C31A N2A 118.4(2) . .
C32A C31A N2A 118.4(2) 2_755 .

loop_
_geom_bond_atom_site_label_1
_geom_bond_atom_site_label_2
_geom_bond_distance
_geom_bond_site_symmetry_2
I1A C1A 2.104(5) .
O1A N1A 1.214(3) .
N1A O1A 1.214(3) 2_655
N1A C11A 1.481(6) .
C4A C3A 1.398(4) .
C4A C3A 1.398(4) 2_655
C4A C14A 1.486(6) .
C3A C2A 1.378(4) .
C3A H3A 0.9300 .
C2A C1A 1.382(4) .
C2A H2A 0.9300 .
C1A C2A 1.382(4) 2_655
C14A C13A 1.392(4) 2_655
C14A C13A 1.392(4) .
C13A C12A 1.381(4) .
C13A H13A 0.9300 .
C12A C11A 1.359(4) .
C12A H12A 0.9300 .
C11A C12A 1.359(4) 2_655
I2A C21A 2.099(5) .
O2A N2A 1.197(3) .
N2A O2A 1.197(3) 2_755
N2A C31A 1.508(7) .
C24A C23A 1.397(4) 2_755
C24A C23A 1.397(4) .
C24A C34A 1.469(6) .
C23A C22A 1.381(4) .
C23A H23A 0.9300 .
C22A C21A 1.374(4) .
C22A H22A 0.9300 .
C21A C22A 1.374(4) 2_755
C34A C33A 1.396(4) 2_755
C34A C33A 1.396(4) .
C33A C32A 1.378(4) .
C33A H33A 0.9300 .
C32A C31A 1.370(4) .
C32A H32A 0.9300 .
C31A C32A 1.370(4) 2_755
